data_1544369
loop_
_publ_author_name
'Kumar, Vijith'
'Pilati, Tullio'
'Terraneo, Giancarlo'
'Meyer, Franck'
'Metrangolo, Pierangelo'
'Resnati, Giuseppe'

_publ_section_title
;
 Halogen bonded Borromean networks by design: topology invariance and
 metric tuning in a library of multi-component systems
;
_journal_issue 3
_journal_name_full 'Chem. Sci.'
_journal_page_first 1801
_journal_paper_doi 10.1039/C6SC04478F
_journal_volume 8
_journal_year 2017
_chemical_formula_moiety '2(C18 H36 K N2 O6 1+), 3(C8 F16 I2), 2(Br 1-)'
_chemical_formula_sum 'C60 H72 Br2 F48 I6 K2 N4 O12'
_chemical_formula_weight 2952.64
_chemical_name_systematic
; 
 ? 
;
_space_group_IT_number 147
_symmetry_cell_setting trigonal
_symmetry_space_group_name_Hall '-P 3'
_symmetry_space_group_name_H-M 'P -3'
_atom_sites_solution_hydrogens geom
_atom_sites_solution_primary direct
_atom_sites_solution_secondary difmap
_audit_creation_method SHELXL-97
_audit_update_record
;
2016-09-26 deposited with the CCDC.
2016-10-26 downloaded from the CCDC.
;
_cell_angle_alpha 90.00
_cell_angle_beta 90.00
_cell_angle_gamma 120.00
_cell_formula_units_Z 1
_cell_length_a 11.727(2)
_cell_length_b 11.727
_cell_length_c 20.290(3)
_cell_measurement_reflns_used 11486
_cell_measurement_temperature 127(2)
_cell_measurement_theta_max 33.861
_cell_measurement_theta_min 2.243
_cell_volume 2416.5(5)
_computing_cell_refinement 'SAINT (Bruker, 1999)'
_computing_data_collection 'SMART (Bruker, 1999)'
_computing_data_reduction 'SAINT (Bruker, 1999)'
_computing_molecular_graphics 'ORTEP-III (Burnett and Johnson, 1996), Mercury 1.4, CCDC'
_computing_publication_material 'SHELXL-97 (Sheldrick, 1997)'
_computing_structure_refinement 'SHELXL-97 (Sheldrick, 1997)'
_computing_structure_solution
;M.C. Burla, M. Camalli, B. Carrozzini, G.L. Cascarano, C. Giacovazzo,
G. Polidori, R. Spagna (2003).
SIR2002: the program. J. Appl. Cryst. 36,1103
;
_diffrn_ambient_temperature 127(2)
_diffrn_measured_fraction_theta_full 1.000
_diffrn_measured_fraction_theta_max 0.958
_diffrn_measurement_device_type 'Bruker SMART APEX'
_diffrn_measurement_method 'phi and omega scans'
_diffrn_radiation_monochromator graphite
_diffrn_radiation_source 'fine-focus sealed tube'
_diffrn_radiation_type MoK\a
_diffrn_radiation_wavelength 0.71073
_diffrn_reflns_av_R_equivalents 0.0269
_diffrn_reflns_av_sigmaI/netI 0.0254
_diffrn_reflns_limit_h_max 18
_diffrn_reflns_limit_h_min -18
_diffrn_reflns_limit_k_max 18
_diffrn_reflns_limit_k_min -18
_diffrn_reflns_limit_l_max 31
_diffrn_reflns_limit_l_min -31
_diffrn_reflns_number 35618
_diffrn_reflns_theta_full 39.00
_diffrn_reflns_theta_max 34.30
_diffrn_reflns_theta_min 2.01
_diffrn_standards_decay_% 0.0
_exptl_absorpt_coefficient_mu 2.986
_exptl_absorpt_correction_T_max 1.000000
_exptl_absorpt_correction_T_min 0.849781
_exptl_absorpt_correction_type multi-scan
_exptl_absorpt_process_details 'SADABS,(Bruker, 1997)'
_exptl_crystal_colour colourless
_exptl_crystal_density_diffrn 2.029
_exptl_crystal_density_method 'not measured'
_exptl_crystal_description prism
_exptl_crystal_F_000 1414
_exptl_crystal_size_max 0.28
_exptl_crystal_size_mid 0.18
_exptl_crystal_size_min 0.16
_refine_diff_density_max 1.928
_refine_diff_density_min -0.949
_refine_diff_density_rms 0.123
_refine_ls_extinction_method none
_refine_ls_goodness_of_fit_ref 1.099
_refine_ls_hydrogen_treatment mixed
_refine_ls_matrix_type full
_refine_ls_number_parameters 329
_refine_ls_number_reflns 6464
_refine_ls_number_restraints 569
_refine_ls_restrained_S_all 1.479
_refine_ls_R_factor_all 0.0419
_refine_ls_R_factor_gt 0.0337
_refine_ls_shift/su_max 0.001
_refine_ls_shift/su_mean 0.000
_refine_ls_structure_factor_coef Fsqd
_refine_ls_weighting_details 'w=1/[\s^2^(Fo^2^)+(0.0521P)^2^+0.4348P] where P=(Fo^2^+2Fc^2^)/3'
_refine_ls_weighting_scheme calc
_refine_ls_wR_factor_gt 0.0887
_refine_ls_wR_factor_ref 0.0903
_reflns_number_gt 5316
_reflns_number_total 6464
_reflns_threshold_expression >2\s(I)
_cod_data_source_file c6sc04478f3.cif
_cod_data_source_block re194t1
_cod_depositor_comments 'Adding full bibliography for 1544369.cif.'
_cod_database_code 1544369

loop_
_symmetry_equiv_pos_as_xyz
'x, y, z'
'-y, x-y, z'
'-x+y, -x, z'
'-x, -y, -z'
'y, -x+y, -z'
'x-y, x, -z'

loop_
_atom_site_label
_atom_site_type_symbol
_atom_site_fract_x
_atom_site_fract_y
_atom_site_fract_z
_atom_site_U_iso_or_equiv
_atom_site_adp_type
_atom_site_occupancy
_atom_site_symmetry_multiplicity
_atom_site_calc_flag
_atom_site_refinement_flags
_atom_site_disorder_assembly
_atom_site_disorder_group
Br1 Br 0.0000 0.0000 0.37356(2) 0.02294(10) Uani 1 3 d S . .
I1 I 0.222924(18) 0.163430(19) 0.259030(9) 0.02455(7) Uani 1 1 d D . .
C7A C 0.3592(9) 0.2267(9) 0.1777(4) 0.046(2) Uani 0.657(4) 1 d PDU A 1
F1A F 0.3233(9) 0.1228(5) 0.1368(3) 0.107(3) Uani 0.657(4) 1 d PDU A 1
F2A F 0.4793(5) 0.2690(10) 0.1992(4) 0.111(4) Uani 0.657(4) 1 d PDU A 1
C8A C 0.3546(9) 0.3286(9) 0.1352(4) 0.0360(7) Uani 0.657(4) 1 d PDU A 1
F3A F 0.4151(8) 0.4437(4) 0.1711(2) 0.095(3) Uani 0.657(4) 1 d PDU A 1
F4A F 0.2372(6) 0.3035(11) 0.1222(3) 0.113(4) Uani 0.657(4) 1 d PDU A 1
C9A C 0.4343(6) 0.3611(6) 0.0695(3) 0.0327(11) Uani 0.657(4) 1 d PDU A 1
F5A F 0.3613(6) 0.2643(5) 0.02835(19) 0.104(3) Uani 0.657(4) 1 d PDU A 1
F6A F 0.5527(9) 0.3690(10) 0.0841(6) 0.070(3) Uani 0.657(4) 1 d PDU A 1
C10A C 0.4535(6) 0.4717(6) 0.0300(3) 0.0360(7) Uani 0.657(4) 1 d PDU . 1
F7A F 0.5590(5) 0.5895(4) 0.07322(17) 0.0683(16) Uani 0.657(4) 1 d PDU A 1
F8A F 0.3488(8) 0.4837(10) 0.0280(5) 0.069(3) Uani 0.657(4) 1 d PDU A 1
C7B C 0.3813(14) 0.2630(12) 0.1904(6) 0.033(3) Uani 0.343(4) 1 d PDU A 2
F1B F 0.4861(6) 0.3588(8) 0.2218(3) 0.0395(17) Uani 0.343(4) 1 d PDU A 2
F2B F 0.4120(10) 0.1724(9) 0.1687(4) 0.042(2) Uani 0.343(4) 1 d PDU A 2
C8B C 0.3577(16) 0.3284(15) 0.1307(7) 0.0360(7) Uani 0.34 1 d PDU A 2
F3B F 0.2614(10) 0.2201(8) 0.0955(4) 0.070(3) Uani 0.343(4) 1 d PDU A 2
F4B F 0.3012(12) 0.3917(10) 0.1539(4) 0.053(3) Uani 0.343(4) 1 d PDU A 2
C9B C 0.4715(10) 0.4157(10) 0.0884(5) 0.032(2) Uani 0.343(4) 1 d PDU A 2
F5B F 0.5387(9) 0.5293(7) 0.1214(4) 0.067(3) Uani 0.343(4) 1 d PDU A 2
F6B F 0.5329(18) 0.3488(18) 0.0727(10) 0.065(5) Uani 0.343(4) 1 d PDU A 2
C10B C 0.4939(10) 0.5165(11) 0.0385(6) 0.0360(7) Uani 0.34 1 d PDU . 2
F7B F 0.6088(9) 0.6598(9) 0.0152(4) 0.079(3) Uani 0.343(4) 1 d PDU A 2
F8B F 0.3869(12) 0.5299(16) 0.0349(10) 0.052(3) Uani 0.343(4) 1 d PDU A 2
K1 K 0.3333 0.6667 0.44239(4) 0.01513(16) Uani 1 3 d S . .
N1 N 0.3333 0.6667 0.58658(18) 0.0164(6) Uani 1 3 d S . .
C1 C 0.2786(3) 0.5304(3) 0.60971(13) 0.0198(5) Uani 1 1 d D . .
H1A H 0.256(3) 0.522(4) 0.6537(11) 0.024 Uiso 1 1 d D . .
H1B H 0.341(3) 0.506(4) 0.6019(16) 0.024 Uiso 1 1 d D . .
C2 C 0.1564(3) 0.4316(3) 0.57244(13) 0.0209(5) Uani 1 1 d D . .
H2A H 0.129(3) 0.348(2) 0.5887(18) 0.025 Uiso 1 1 d D . .
H2B H 0.089(3) 0.450(3) 0.5783(18) 0.025 Uiso 1 1 d D . .
O1 O 0.18767(18) 0.43576(18) 0.50433(9) 0.0179(3) Uani 1 1 d . . .
C3 C 0.0824(3) 0.3337(3) 0.46790(14) 0.0213(5) Uani 1 1 d D . .
H3A H 0.005(3) 0.333(3) 0.4779(18) 0.026 Uiso 1 1 d D . .
H3B H 0.076(3) 0.255(3) 0.4779(19) 0.026 Uiso 1 1 d D . .
C4 C 0.1108(3) 0.3613(3) 0.39513(14) 0.0220(5) Uani 1 1 d D . .
H4A H 0.193(2) 0.370(4) 0.3865(18) 0.026 Uiso 1 1 d D . .
H4B H 0.047(3) 0.288(3) 0.3726(17) 0.026 Uiso 1 1 d D . .
O2 O 0.10547(19) 0.47736(19) 0.38003(10) 0.0196(4) Uani 1 1 d . . .
C5 C 0.0960(3) 0.4960(3) 0.31067(15) 0.0226(5) Uani 1 1 d D . .
H5A H 0.067(3) 0.557(3) 0.3090(19) 0.027 Uiso 1 1 d D . .
H5B H 0.027(3) 0.417(2) 0.2936(18) 0.027 Uiso 1 1 d D . .
C6 C 0.2234(3) 0.5404(3) 0.27296(14) 0.0222(5) Uani 1 1 d D . .
H6A H 0.246(4) 0.473(3) 0.2758(17) 0.027 Uiso 1 1 d D . .
H6B H 0.205(4) 0.545(3) 0.2289(11) 0.027 Uiso 1 1 d D . .
N2 N 0.3333 0.6667 0.29666(18) 0.0178(7) Uani 1 3 d S . .

loop_
_atom_site_aniso_label
_atom_site_aniso_U_11
_atom_site_aniso_U_22
_atom_site_aniso_U_33
_atom_site_aniso_U_23
_atom_site_aniso_U_13
_atom_site_aniso_U_12
Br1 0.02532(15) 0.02532(15) 0.0182(2) 0.000 0.000 0.01266(7)
I1 0.02391(10) 0.02693(10) 0.02098(10) 0.00160(6) 0.00080(6) 0.01133(8)
C7A 0.051(5) 0.046(5) 0.053(5) 0.021(4) 0.029(4) 0.033(4)
F1A 0.179(8) 0.049(3) 0.088(4) 0.014(3) 0.089(5) 0.052(4)
F2A 0.046(3) 0.205(9) 0.102(5) 0.108(6) 0.037(3) 0.077(5)
C8A 0.0328(15) 0.0519(19) 0.0269(13) 0.0108(13) 0.0081(11) 0.0239(14)
F3A 0.189(7) 0.040(2) 0.035(2) 0.0055(18) 0.048(3) 0.043(3)
F4A 0.052(3) 0.243(11) 0.063(4) 0.091(5) 0.034(3) 0.087(5)
C9A 0.034(3) 0.037(3) 0.025(2) -0.002(2) 0.010(2) 0.015(2)
F5A 0.140(5) 0.047(3) 0.0271(19) -0.0119(17) 0.024(2) -0.027(3)
F6A 0.036(2) 0.097(5) 0.081(5) 0.064(4) 0.029(3) 0.037(3)
C10A 0.0328(15) 0.0519(19) 0.0269(13) 0.0108(13) 0.0081(11) 0.0239(14)
F7A 0.113(4) 0.038(2) 0.0207(16) 0.0009(14) 0.011(2) 0.013(2)
F8A 0.055(4) 0.132(8) 0.053(4) 0.053(5) 0.028(3) 0.072(5)
C7B 0.033(6) 0.038(7) 0.032(6) 0.008(5) 0.013(4) 0.021(5)
F1B 0.024(3) 0.060(4) 0.020(3) 0.007(3) -0.003(2) 0.011(3)
F2B 0.058(5) 0.050(5) 0.044(4) 0.022(3) 0.030(4) 0.045(4)
C8B 0.0328(15) 0.0519(19) 0.0269(13) 0.0108(13) 0.0081(11) 0.0239(14)
F3B 0.060(6) 0.057(5) 0.034(4) 0.014(3) -0.023(4) -0.015(4)
F4B 0.083(7) 0.073(6) 0.045(5) 0.036(4) 0.036(5) 0.068(6)
C9B 0.033(5) 0.038(5) 0.027(5) 0.002(4) 0.006(4) 0.019(4)
F5B 0.077(6) 0.045(4) 0.033(4) 0.002(3) 0.001(4) -0.004(4)
F6B 0.089(11) 0.099(10) 0.064(7) 0.039(6) 0.049(7) 0.090(10)
C10B 0.0328(15) 0.0519(19) 0.0269(13) 0.0108(13) 0.0081(11) 0.0239(14)
F7B 0.084(7) 0.069(6) 0.029(4) 0.000(4) 0.005(4) -0.002(5)
F8B 0.057(8) 0.069(8) 0.046(5) 0.011(5) 0.024(6) 0.044(6)
K1 0.0157(2) 0.0157(2) 0.0139(4) 0.000 0.000 0.00786(12)
N1 0.0173(10) 0.0173(10) 0.0147(15) 0.000 0.000 0.0087(5)
C1 0.0238(12) 0.0195(11) 0.0152(10) 0.0022(8) 0.0003(9) 0.0101(10)
C2 0.0198(12) 0.0205(12) 0.0175(11) 0.0017(9) 0.0013(9) 0.0064(10)
O1 0.0159(8) 0.0170(8) 0.0166(8) 0.0004(6) -0.0002(6) 0.0051(7)
C3 0.0200(12) 0.0161(11) 0.0230(12) 0.0006(9) -0.0023(9) 0.0053(9)
C4 0.0248(13) 0.0198(12) 0.0213(12) -0.0030(9) -0.0030(10) 0.0110(10)
O2 0.0212(9) 0.0191(9) 0.0172(8) 0.0001(6) -0.0010(6) 0.0092(7)
C5 0.0219(12) 0.0238(13) 0.0200(12) -0.0009(9) -0.0048(9) 0.0099(10)
C6 0.0246(13) 0.0221(12) 0.0181(11) -0.0027(9) -0.0014(9) 0.0104(11)
N2 0.0192(10) 0.0192(10) 0.0150(16) 0.000 0.000 0.0096(5)

loop_
_atom_type_symbol
_atom_type_description
_atom_type_scat_dispersion_real
_atom_type_scat_dispersion_imag
_atom_type_scat_source
C C 0.0033 0.0016 'International Tables Vol C Tables 4.2.6.8 and 6.1.1.4'
H H 0.0000 0.0000 'International Tables Vol C Tables 4.2.6.8 and 6.1.1.4'
N N 0.0061 0.0033 'International Tables Vol C Tables 4.2.6.8 and 6.1.1.4'
O O 0.0106 0.0060 'International Tables Vol C Tables 4.2.6.8 and 6.1.1.4'
F F 0.0171 0.0103 'International Tables Vol C Tables 4.2.6.8 and 6.1.1.4'
K K 0.2009 0.2494 'International Tables Vol C Tables 4.2.6.8 and 6.1.1.4'
Br Br -0.2901 2.4595 'International Tables Vol C Tables 4.2.6.8 and 6.1.1.4'
I I -0.4742 1.8119 'International Tables Vol C Tables 4.2.6.8 and 6.1.1.4'

loop_
_geom_angle_atom_site_label_1
_geom_angle_atom_site_label_2
_geom_angle_atom_site_label_3
_geom_angle
_geom_angle_site_symmetry_1
_geom_angle_site_symmetry_3
C7B I1 C7A 12.1(4) . .
F2A C7A F1A 109.7(9) . .
F2A C7A C8A 110.5(8) . .
F1A C7A C8A 104.2(7) . .
F2A C7A I1 110.3(6) . .
F1A C7A I1 108.4(5) . .
C8A C7A I1 113.5(6) . .
F4A C8A F3A 107.6(9) . .
F4A C8A C7A 113.5(8) . .
F3A C8A C7A 105.8(7) . .
F4A C8A C9A 108.8(7) . .
F3A C8A C9A 105.0(6) . .
C7A C8A C9A 115.5(7) . .
F5A C9A F6A 113.0(7) . .
F5A C9A C10A 99.4(5) . .
F6A C9A C10A 111.1(6) . .
F5A C9A C8A 106.2(5) . .
F6A C9A C8A 107.1(7) . .
C10A C9A C8A 119.9(6) . .
F8A C10A C9A 112.4(6) . .
F8A C10A C10A 115.5(7) . 4_665
C9A C10A C10A 125.6(7) . 4_665
F8A C10A F7A 106.9(7) . .
C9A C10A F7A 100.3(4) . .
C10A C10A F7A 89.2(5) 4_665 .
F1B C7B F2B 108.7(12) . .
F1B C7B C8B 106.1(10) . .
F2B C7B C8B 108.7(11) . .
F1B C7B I1 109.1(8) . .
F2B C7B I1 106.4(8) . .
C8B C7B I1 117.5(10) . .
F4B C8B F3B 106.9(13) . .
F4B C8B C9B 110.7(11) . .
F3B C8B C9B 111.7(11) . .
F4B C8B C7B 105.7(11) . .
F3B C8B C7B 102.4(11) . .
C9B C8B C7B 118.5(13) . .
F5B C9B F6B 118.6(12) . .
F5B C9B C10B 76.5(8) . .
F6B C9B C10B 111.9(11) . .
F5B C9B C8B 106.1(9) . .
F6B C9B C8B 107.1(12) . .
C10B C9B C8B 133.5(11) . .
C9B F5B C10B 55.3(6) . .
F8B C10B C9B 109.1(11) . .
F8B C10B F7B 101.8(10) . .
C9B C10B F7B 139.2(10) . .
F8B C10B C10B 100.0(13) . 4_665
C9B C10B C10B 117.9(12) . 4_665
F7B C10B C10B 80.8(8) . 4_665
F8B C10B F5B 107.5(12) . .
C9B C10B F5B 48.2(6) . .
F7B C10B F5B 97.7(7) . .
C10B C10B F5B 152.1(12) 4_665 .
O1 K1 O1 99.85(5) 3_565 2_665
O1 K1 O1 99.85(5) 3_565 .
O1 K1 O1 99.85(5) 2_665 .
O1 K1 O2 62.29(6) 3_565 3_565
O1 K1 O2 101.89(6) 2_665 3_565
O1 K1 O2 153.88(6) . 3_565
O1 K1 O2 101.89(6) 3_565 .
O1 K1 O2 153.88(6) 2_665 .
O1 K1 O2 62.29(6) . .
O2 K1 O2 100.93(5) 3_565 .
O1 K1 O2 153.88(6) 3_565 2_665
O1 K1 O2 62.29(6) 2_665 2_665
O1 K1 O2 101.89(6) . 2_665
O2 K1 O2 100.93(5) 3_565 2_665
O2 K1 O2 100.93(5) . 2_665
O1 K1 N1 62.08(4) 3_565 .
O1 K1 N1 62.08(4) 2_665 .
O1 K1 N1 62.08(4) . .
O2 K1 N1 117.06(4) 3_565 .
O2 K1 N1 117.06(4) . .
O2 K1 N1 117.06(4) 2_665 .
O1 K1 N2 117.92(4) 3_565 .
O1 K1 N2 117.92(4) 2_665 .
O1 K1 N2 117.92(4) . .
O2 K1 N2 62.94(4) 3_565 .
O2 K1 N2 62.94(4) . .
O2 K1 N2 62.94(4) 2_665 .
N1 K1 N2 180.000(1) . .
O1 K1 C4 44.97(6) 3_565 3_565
O1 K1 C4 118.40(7) 2_665 3_565
O1 K1 C4 129.36(7) . 3_565
O2 K1 C4 24.77(6) 3_565 3_565
O2 K1 C4 87.40(7) . 3_565
O2 K1 C4 124.23(7) 2_665 3_565
N1 K1 C4 106.64(5) . 3_565
N2 K1 C4 73.36(5) . 3_565
O1 K1 C4 118.40(7) 3_565 .
O1 K1 C4 129.36(6) 2_665 .
O1 K1 C4 44.97(6) . .
O2 K1 C4 124.23(7) 3_565 .
O2 K1 C4 24.77(6) . .
O2 K1 C4 87.40(7) 2_665 .
N1 K1 C4 106.64(5) . .
N2 K1 C4 73.36(5) . .
C4 K1 C4 112.15(5) 3_565 .
O1 K1 C4 129.36(7) 3_565 2_665
O1 K1 C4 44.97(6) 2_665 2_665
O1 K1 C4 118.40(7) . 2_665
O2 K1 C4 87.40(7) 3_565 2_665
O2 K1 C4 124.23(7) . 2_665
O2 K1 C4 24.77(6) 2_665 2_665
N1 K1 C4 106.64(5) . 2_665
N2 K1 C4 73.36(5) . 2_665
C4 K1 C4 112.15(5) 3_565 2_665
C4 K1 C4 112.15(5) . 2_665
C1 N1 C1 110.31(16) 3_565 2_665
C1 N1 C1 110.31(16) 3_565 .
C1 N1 C1 110.31(16) 2_665 .
C1 N1 K1 108.62(17) 3_565 .
C1 N1 K1 108.62(17) 2_665 .
C1 N1 K1 108.62(17) . .
N1 C1 C2 113.7(2) . .
N1 C1 H1A 112(2) . .
C2 C1 H1A 107(2) . .
N1 C1 H1B 107(2) . .
C2 C1 H1B 106(2) . .
H1A C1 H1B 111(2) . .
O1 C2 C1 109.2(2) . .
O1 C2 H2A 109(2) . .
C1 C2 H2A 109(2) . .
O1 C2 H2B 111(2) . .
C1 C2 H2B 110(2) . .
H2A C2 H2B 108(2) . .
C3 O1 C2 112.0(2) . .
C3 O1 K1 116.87(15) . .
C2 O1 K1 120.79(16) . .
O1 C3 C4 108.8(2) . .
O1 C3 H3A 109(2) . .
C4 C3 H3A 109(2) . .
O1 C3 H3B 109(2) . .
C4 C3 H3B 109(3) . .
H3A C3 H3B 111(3) . .
O2 C4 C3 107.7(2) . .
O2 C4 K1 54.79(12) . .
C3 C4 K1 85.38(15) . .
O2 C4 H4A 113(2) . .
C3 C4 H4A 108(2) . .
K1 C4 H4A 74(2) . .
O2 C4 H4B 112(2) . .
C3 C4 H4B 107(2) . .
K1 C4 H4B 165(2) . .
H4A C4 H4B 108(2) . .
C4 O2 C5 113.5(2) . .
C4 O2 K1 100.43(15) . .
C5 O2 K1 116.12(15) . .
O2 C5 C6 114.1(2) . .
O2 C5 H5A 104(2) . .
C6 C5 H5A 113(2) . .
O2 C5 H5B 108(2) . .
C6 C5 H5B 112(2) . .
H5A C5 H5B 106(2) . .
N2 C6 C5 113.3(2) . .
N2 C6 H6A 110(2) . .
C5 C6 H6A 108(2) . .
N2 C6 H6B 111(2) . .
C5 C6 H6B 107(2) . .
H6A C6 H6B 106(2) . .
C6 N2 C6 109.92(17) 3_565 .
C6 N2 C6 109.92(17) 3_565 2_665
C6 N2 C6 109.92(17) . 2_665
C6 N2 K1 109.02(18) 3_565 .
C6 N2 K1 109.02(18) . .
C6 N2 K1 109.02(18) 2_665 .

loop_
_geom_bond_atom_site_label_1
_geom_bond_atom_site_label_2
_geom_bond_distance
_geom_bond_site_symmetry_2
I1 C7B 2.142(13) .
I1 C7A 2.154(8) .
C7A F2A 1.311(11) .
C7A F1A 1.356(10) .
C7A C8A 1.497(10) .
C8A F4A 1.283(10) .
C8A F3A 1.378(10) .
C8A C9A 1.562(8) .
C9A F5A 1.322(7) .
C9A F6A 1.376(10) .
C9A C10A 1.444(8) .
C10A F8A 1.304(8) .
C10A C10A 1.546(11) 4_665
C10A F7A 1.581(7) .
C7B F1B 1.342(14) .
C7B F2B 1.353(14) .
C7B C8B 1.531(15) .
C8B F4B 1.306(15) .
C8B F3B 1.401(16) .
C8B C9B 1.483(14) .
C9B F5B 1.339(11) .
C9B F6B 1.342(12) .
C9B C10B 1.477(11) .
F5B C10B 1.746(14) .
C10B F8B 1.343(14) .
C10B F7B 1.612(12) .
C10B C10B 1.63(2) 4_665
K1 O1 2.6841(19) 3_565
K1 O1 2.6841(19) 2_665
K1 O1 2.6841(19) .
K1 O2 2.7816(19) 3_565
K1 O2 2.782(2) .
K1 O2 2.782(2) 2_665
K1 N1 2.926(4) .
K1 N2 2.957(4) .
K1 C4 3.348(3) 3_565
K1 C4 3.348(3) .
K1 C4 3.348(3) 2_665
N1 C1 1.470(3) 3_565
N1 C1 1.470(3) 2_665
N1 C1 1.470(3) .
C1 C2 1.519(4) .
C1 H1A 0.921(19) .
C1 H1B 0.924(19) .
C2 O1 1.424(3) .
C2 H2A 0.927(19) .
C2 H2B 0.928(19) .
O1 C3 1.423(3) .
C3 C4 1.512(4) .
C3 H3A 0.922(19) .
C3 H3B 0.911(19) .
C4 O2 1.426(3) .
C4 H4A 0.939(19) .
C4 H4B 0.933(19) .
O2 C5 1.437(3) .
C5 C6 1.520(4) .
C5 H5A 0.940(19) .
C5 H5B 0.94(2) .
C6 N2 1.475(3) .
C6 H6A 0.946(19) .
C6 H6B 0.927(19) .
N2 C6 1.475(3) 3_565
N2 C6 1.475(3) 2_665

loop_
_geom_torsion_atom_site_label_1
_geom_torsion_atom_site_label_2
_geom_torsion_atom_site_label_3
_geom_torsion_atom_site_label_4
_geom_torsion
_geom_torsion_site_symmetry_1
_geom_torsion_site_symmetry_4
C7B I1 C7A F2A 50(3) . .
C7B I1 C7A F1A 170(3) . .
C7B I1 C7A C8A -74(3) . .
F2A C7A C8A F4A -168.4(9) . .
F1A C7A C8A F4A 73.9(10) . .
I1 C7A C8A F4A -43.8(10) . .
F2A C7A C8A F3A -50.7(10) . .
F1A C7A C8A F3A -168.4(7) . .
I1 C7A C8A F3A 73.8(8) . .
F2A C7A C8A C9A 65.0(11) . .
F1A C7A C8A C9A -52.8(10) . .
I1 C7A C8A C9A -170.5(6) . .
F4A C8A C9A F5A -50.6(10) . .
F3A C8A C9A F5A -165.5(7) . .
C7A C8A C9A F5A 78.4(9) . .
F4A C8A C9A F6A -171.6(9) . .
F3A C8A C9A F6A 73.4(9) . .
C7A C8A C9A F6A -42.7(10) . .
F4A C8A C9A C10A 60.7(10) . .
F3A C8A C9A C10A -54.3(9) . .
C7A C8A C9A C10A -170.3(7) . .
F5A C9A C10A F8A 75.4(8) . .
F6A C9A C10A F8A -165.3(8) . .
C8A C9A C10A F8A -39.5(10) . .
F5A C9A C10A C10A -74.8(9) . 4_665
F6A C9A C10A C10A 44.5(11) . 4_665
C8A C9A C10A C10A 170.3(8) . 4_665
F5A C9A C10A F7A -171.3(5) . .
F6A C9A C10A F7A -52.0(7) . .
C8A C9A C10A F7A 73.8(7) . .
C7A I1 C7B F1B -161(4) . .
C7A I1 C7B F2B -43(2) . .
C7A I1 C7B C8B 79(3) . .
F1B C7B C8B F4B -76.8(14) . .
F2B C7B C8B F4B 166.4(12) . .
I1 C7B C8B F4B 45.5(15) . .
F1B C7B C8B F3B 171.4(11) . .
F2B C7B C8B F3B 54.6(14) . .
I1 C7B C8B F3B -66.3(12) . .
F1B C7B C8B C9B 47.9(16) . .
F2B C7B C8B C9B -68.9(16) . .
I1 C7B C8B C9B 170.2(9) . .
F4B C8B C9B F5B 45.5(16) . .
F3B C8B C9B F5B 164.5(12) . .
C7B C8B C9B F5B -76.8(14) . .
F4B C8B C9B F6B 173.1(15) . .
F3B C8B C9B F6B -67.9(17) . .
C7B C8B C9B F6B 50.8(18) . .
F4B C8B C9B C10B -41(2) . .
F3B C8B C9B C10B 78.1(18) . .
C7B C8B C9B C10B -163.2(13) . .
F6B C9B F5B C10B 107.8(13) . .
C8B C9B F5B C10B -131.9(11) . .
F5B C9B C10B F8B -96.7(13) . .
F6B C9B C10B F8B 147.6(15) . .
C8B C9B C10B F8B 3(2) . .
F5B C9B C10B F7B 40.5(16) . .
F6B C9B C10B F7B -75(2) . .
C8B C9B C10B F7B 140.0(16) . .
F5B C9B C10B C10B 150.2(13) . 4_665
F6B C9B C10B C10B 34.5(18) . 4_665
C8B C9B C10B C10B -110.3(16) . 4_665
F6B C9B C10B F5B -115.7(14) . .
C8B C9B C10B F5B 99.4(15) . .
C9B F5B C10B F8B 100.3(11) . .
C9B F5B C10B F7B -154.6(10) . .
C9B F5B C10B C10B -70(2) . 4_665
O1 K1 N1 C1 15.09(13) 3_565 3_565
O1 K1 N1 C1 135.09(13) 2_665 3_565
O1 K1 N1 C1 -104.91(13) . 3_565
O2 K1 N1 C1 45.59(13) 3_565 3_565
O2 K1 N1 C1 -74.41(13) . 3_565
O2 K1 N1 C1 165.59(13) 2_665 3_565
N2 K1 N1 C1 66(100) . 3_565
C4 K1 N1 C1 21.30(13) 3_565 3_565
C4 K1 N1 C1 -98.70(13) . 3_565
C4 K1 N1 C1 141.30(13) 2_665 3_565
O1 K1 N1 C1 -104.91(13) 3_565 2_665
O1 K1 N1 C1 15.09(13) 2_665 2_665
O1 K1 N1 C1 135.09(13) . 2_665
O2 K1 N1 C1 -74.41(13) 3_565 2_665
O2 K1 N1 C1 165.59(13) . 2_665
O2 K1 N1 C1 45.59(13) 2_665 2_665
N2 K1 N1 C1 -54(100) . 2_665
C4 K1 N1 C1 -98.70(13) 3_565 2_665
C4 K1 N1 C1 141.30(13) . 2_665
C4 K1 N1 C1 21.30(13) 2_665 2_665
O1 K1 N1 C1 135.09(13) 3_565 .
O1 K1 N1 C1 -104.91(13) 2_665 .
O1 K1 N1 C1 15.09(13) . .
O2 K1 N1 C1 165.59(13) 3_565 .
O2 K1 N1 C1 45.59(13) . .
O2 K1 N1 C1 -74.41(13) 2_665 .
N2 K1 N1 C1 -174(100) . .
C4 K1 N1 C1 141.30(13) 3_565 .
C4 K1 N1 C1 21.30(13) . .
C4 K1 N1 C1 -98.70(13) 2_665 .
C1 N1 C1 C2 75.2(4) 3_565 .
C1 N1 C1 C2 -162.7(2) 2_665 .
K1 N1 C1 C2 -43.8(2) . .
N1 C1 C2 O1 59.1(3) . .
C1 C2 O1 C3 172.3(2) . .
C1 C2 O1 K1 -43.7(3) . .
O1 K1 O1 C3 107.1(2) 3_565 .
O1 K1 O1 C3 -150.99(18) 2_665 .
O2 K1 O1 C3 63.0(2) 3_565 .
O2 K1 O1 C3 8.75(17) . .
O2 K1 O1 C3 -87.46(18) 2_665 .
N1 K1 O1 C3 158.05(19) . .
N2 K1 O1 C3 -21.95(19) . .
C4 K1 O1 C3 68.9(2) 3_565 .
C4 K1 O1 C3 -13.52(17) . .
C4 K1 O1 C3 -107.25(18) 2_665 .
O1 K1 O1 C2 -35.22(18) 3_565 .
O1 K1 O1 C2 66.69(16) 2_665 .
O2 K1 O1 C2 -79.3(2) 3_565 .
O2 K1 O1 C2 -133.6(2) . .
O2 K1 O1 C2 130.22(18) 2_665 .
N1 K1 O1 C2 15.74(17) . .
N2 K1 O1 C2 -164.26(17) . .
C4 K1 O1 C2 -73.4(2) 3_565 .
C4 K1 O1 C2 -155.8(2) . .
C4 K1 O1 C2 110.44(18) 2_665 .
C2 O1 C3 C4 168.2(2) . .
K1 O1 C3 C4 22.7(3) . .
O1 C3 C4 O2 -66.8(3) . .
O1 C3 C4 K1 -16.08(19) . .
O1 K1 C4 O2 52.24(16) 3_565 .
O1 K1 C4 O2 -173.73(13) 2_665 .
O1 K1 C4 O2 126.81(18) . .
O2 K1 C4 O2 -22.01(17) 3_565 .
O2 K1 C4 O2 -123.47(18) 2_665 .
N1 K1 C4 O2 119.04(14) . .
N2 K1 C4 O2 -60.96(14) . .
C4 K1 C4 O2 2.65(19) 3_565 .
C4 K1 C4 O2 -124.58(11) 2_665 .
O1 K1 C4 C3 -63.22(17) 3_565 .
O1 K1 C4 C3 70.81(18) 2_665 .
O1 K1 C4 C3 11.35(14) . .
O2 K1 C4 C3 -137.47(15) 3_565 .
O2 K1 C4 C3 -115.5(2) . .
O2 K1 C4 C3 121.07(16) 2_665 .
N1 K1 C4 C3 3.57(17) . .
N2 K1 C4 C3 -176.43(17) . .
C4 K1 C4 C3 -112.81(18) 3_565 .
C4 K1 C4 C3 119.96(18) 2_665 .
C3 C4 O2 C5 -164.5(2) . .
K1 C4 O2 C5 124.6(2) . .
C3 C4 O2 K1 70.8(2) . .
O1 K1 O2 C4 -134.71(15) 3_565 .
O1 K1 O2 C4 11.1(2) 2_665 .
O1 K1 O2 C4 -39.72(15) . .
O2 K1 O2 C4 161.61(14) 3_565 .
O2 K1 O2 C4 58.07(18) 2_665 .
N1 K1 O2 C4 -70.16(15) . .
N2 K1 O2 C4 109.84(15) . .
C4 K1 O2 C4 -177.54(17) 3_565 .
C4 K1 O2 C4 67.28(12) 2_665 .
O1 K1 O2 C5 102.44(18) 3_565 .
O1 K1 O2 C5 -111.8(2) 2_665 .
O1 K1 O2 C5 -162.57(19) . .
O2 K1 O2 C5 38.76(17) 3_565 .
O2 K1 O2 C5 -64.78(16) 2_665 .
N1 K1 O2 C5 166.99(16) . .
N2 K1 O2 C5 -13.01(16) . .
C4 K1 O2 C5 59.61(18) 3_565 .
C4 K1 O2 C5 -122.9(2) . .
C4 K1 O2 C5 -55.6(2) 2_665 .
C4 O2 C5 C6 -73.9(3) . .
K1 O2 C5 C6 41.8(3) . .
O2 C5 C6 N2 -59.7(3) . .
C5 C6 N2 C6 -76.2(4) . 3_565
C5 C6 N2 C6 162.7(2) . 2_665
C5 C6 N2 K1 43.3(2) . .
O1 K1 N2 C6 14.58(13) 3_565 3_565
O1 K1 N2 C6 -105.42(13) 2_665 3_565
O1 K1 N2 C6 134.58(13) . 3_565
O2 K1 N2 C6 -15.93(13) 3_565 3_565
O2 K1 N2 C6 104.07(13) . 3_565
O2 K1 N2 C6 -135.93(13) 2_665 3_565
N1 K1 N2 C6 -37(100) . 3_565
C4 K1 N2 C6 8.37(14) 3_565 3_565
C4 K1 N2 C6 128.37(14) . 3_565
C4 K1 N2 C6 -111.63(14) 2_665 3_565
O1 K1 N2 C6 -105.42(13) 3_565 .
O1 K1 N2 C6 134.58(13) 2_665 .
O1 K1 N2 C6 14.58(13) . .
O2 K1 N2 C6 -135.93(13) 3_565 .
O2 K1 N2 C6 -15.93(13) . .
O2 K1 N2 C6 104.07(13) 2_665 .
N1 K1 N2 C6 -157(100) . .
C4 K1 N2 C6 -111.63(13) 3_565 .
C4 K1 N2 C6 8.37(13) . .
C4 K1 N2 C6 128.37(13) 2_665 .
O1 K1 N2 C6 134.58(13) 3_565 2_665
O1 K1 N2 C6 14.58(13) 2_665 2_665
O1 K1 N2 C6 -105.42(13) . 2_665
O2 K1 N2 C6 104.07(13) 3_565 2_665
O2 K1 N2 C6 -135.93(13) . 2_665
O2 K1 N2 C6 -15.93(13) 2_665 2_665
N1 K1 N2 C6 83(100) . 2_665
C4 K1 N2 C6 128.37(13) 3_565 2_665
C4 K1 N2 C6 -111.63(13) . 2_665
C4 K1 N2 C6 8.37(13) 2_665 2_665
